data_1503265
loop_
_publ_author_name
'Mukherjee, Sabuj'
'Sivappa, Rasapalli'
'Yousufuddin, Muhammed'
'Lovely, Carl J.'

_publ_section_title
;
 Asymmetric total synthesis of ent-cyclooroidin.
;
_journal_issue 21
_journal_name_full 'Organic letters'
_journal_page_first 4940
_journal_page_last 4943
_journal_paper_doi 10.1021/ol1020916
_journal_volume 12
_journal_year 2010
_chemical_formula_sum 'C14 H17 Br2 Cl2 N5 O3 S'
_chemical_formula_weight 566.11
_chemical_name_systematic
; 
 ? 
;
_space_group_IT_number 2
_symmetry_cell_setting triclinic
_symmetry_space_group_name_Hall '-P 1'
_symmetry_space_group_name_H-M 'P -1'
_atom_sites_solution_hydrogens geom
_atom_sites_solution_primary direct
_atom_sites_solution_secondary difmap
_audit_creation_method SHELXL-97
_cell_angle_alpha 71.185(2)
_cell_angle_beta 82.371(2)
_cell_angle_gamma 74.790(2)
_cell_formula_units_Z 2
_cell_length_a 7.1542(10)
_cell_length_b 10.4880(14)
_cell_length_c 15.104(2)
_cell_measurement_reflns_used 3014
_cell_measurement_temperature 296(2)
_cell_measurement_theta_max 0.00
_cell_measurement_theta_min 0.00
_cell_volume 1033.7(2)
_computing_cell_refinement 'Bruker SMART'
_computing_data_collection 'Bruker SMART'
_computing_data_reduction 'Bruker SAINT'
_computing_molecular_graphics 'Bruker SHELXTL'
_computing_publication_material 'Bruker SHELXTL'
_computing_structure_refinement 'SHELXL-97 (Sheldrick, 1997)'
_computing_structure_solution 'SHELXS-97 (Sheldrick, 1990)'
_diffrn_ambient_temperature 296(2)
_diffrn_measured_fraction_theta_full 0.921
_diffrn_measured_fraction_theta_max 0.921
_diffrn_measurement_device_type 'CCD area detector'
_diffrn_measurement_method 'phi and omega scans'
_diffrn_radiation_monochromator graphite
_diffrn_radiation_source 'fine-focus sealed tube'
_diffrn_radiation_type MoK\a
_diffrn_radiation_wavelength 0.71073
_diffrn_reflns_av_R_equivalents 0.0158
_diffrn_reflns_av_sigmaI/netI 0.0293
_diffrn_reflns_limit_h_max 9
_diffrn_reflns_limit_h_min -9
_diffrn_reflns_limit_k_max 10
_diffrn_reflns_limit_k_min -13
_diffrn_reflns_limit_l_max 20
_diffrn_reflns_limit_l_min -20
_diffrn_reflns_number 6844
_diffrn_reflns_theta_full 28.36
_diffrn_reflns_theta_max 28.36
_diffrn_reflns_theta_min 1.43
_exptl_absorpt_coefficient_mu 4.306
_exptl_absorpt_correction_T_max 0.745
_exptl_absorpt_correction_T_min 0.626
_exptl_absorpt_correction_type multi-scan
_exptl_crystal_colour colorless
_exptl_crystal_density_diffrn 1.819
_exptl_crystal_density_method 'not measured'
_exptl_crystal_description prism
_exptl_crystal_F_000 560
_exptl_crystal_size_max 0.22
_exptl_crystal_size_mid 0.22
_exptl_crystal_size_min 0.04
_refine_diff_density_max 0.794
_refine_diff_density_min -0.551
_refine_diff_density_rms 0.137
_refine_ls_extinction_method none
_refine_ls_goodness_of_fit_ref 1.025
_refine_ls_hydrogen_treatment mixed
_refine_ls_matrix_type full
_refine_ls_number_parameters 279
_refine_ls_number_reflns 4765
_refine_ls_number_restraints 2
_refine_ls_restrained_S_all 1.048
_refine_ls_R_factor_all 0.0520
_refine_ls_R_factor_gt 0.0369
_refine_ls_shift/su_max 0.001
_refine_ls_shift/su_mean 0.000
_refine_ls_structure_factor_coef Fsqd
_refine_ls_weighting_details 'calc w=1/[\s^2^(Fo^2^)+(0.0929P)^2^+0.0000P] where P=(Fo^2^+2Fc^2^)/3'
_refine_ls_weighting_scheme calc
_refine_ls_wR_factor_gt 0.1064
_refine_ls_wR_factor_ref 0.1332
_reflns_number_gt 3683
_reflns_number_total 4765
_reflns_threshold_expression >2sigma(I)
_cod_data_source_file ol1020916_si_002.cif
_cod_data_source_block sabuj7m
_cod_depositor_comments
;
The following automatic conversions were performed:

'_symmetry_cell_setting' value 'Triclinic' changed to 'triclinic'
according to /home/saulius/struct/CIF-dictionaries/cif_core.dic
dictionary named 'cif_core.dic' version 2.4.2 from 2011-04-26.

Automatic conversion script
Id: cif_fix_values 1715 2011-07-08 13:25:40Z adriana 
;
_cod_original_sg_symbol_H-M P-1
_cod_database_code 1503265

loop_
_symmetry_equiv_pos_as_xyz
'x, y, z'
'-x, -y, -z'

loop_
_atom_site_label
_atom_site_type_symbol
_atom_site_fract_x
_atom_site_fract_y
_atom_site_fract_z
_atom_site_U_iso_or_equiv
_atom_site_adp_type
_atom_site_occupancy
_atom_site_symmetry_multiplicity
_atom_site_calc_flag
_atom_site_refinement_flags
_atom_site_disorder_assembly
_atom_site_disorder_group
Br1 Br 0.31416(6) -0.44280(4) 0.39853(3) 0.05927(15) Uani 1 1 d . . .
Br2 Br 0.56516(6) -0.18876(4) 0.41478(2) 0.05555(14) Uani 1 1 d . . .
S1 S 1.19407(13) 0.17817(10) 0.36461(6) 0.0524(2) Uani 1 1 d . . .
O1 O 1.1803(4) 0.0882(3) 0.45652(19) 0.0671(7) Uani 1 1 d . . .
O2 O 1.3653(4) 0.2218(4) 0.3269(2) 0.0770(9) Uani 1 1 d . . .
O3 O 0.6630(4) -0.2728(2) 0.01258(16) 0.0519(6) Uani 1 1 d . . .
N1 N 1.0172(5) 0.3104(4) 0.3522(3) 0.0659(9) Uani 1 1 d . . .
N2 N 1.1583(4) 0.0892(3) 0.29481(17) 0.0414(6) Uani 1 1 d . . .
N3 N 1.1488(4) 0.0330(3) 0.16663(17) 0.0413(6) Uani 1 1 d . . .
C11 C 0.4845(4) -0.3412(3) 0.2101(2) 0.0421(7) Uani 1 1 d . . .
H11 H 0.4421 -0.3984 0.1853 0.051 Uiso 1 1 calc R . .
C13 C 0.5417(4) -0.2399(3) 0.3105(2) 0.0375(6) Uani 1 1 d . . .
C1 C 0.8248(7) 0.2853(6) 0.3904(4) 0.0915(16) Uani 1 1 d . . .
H1A H 0.7408 0.3693 0.3983 0.137 Uiso 1 1 calc R . .
H1B H 0.8381 0.2147 0.4500 0.137 Uiso 1 1 calc R . .
H1C H 0.7702 0.2555 0.3480 0.137 Uiso 1 1 calc R . .
C2 C 1.0162(9) 0.4267(5) 0.2657(4) 0.0926(16) Uani 1 1 d . . .
H2A H 0.9767 0.4044 0.2153 0.139 Uiso 1 1 calc R . .
H2B H 1.1441 0.4432 0.2509 0.139 Uiso 1 1 calc R . .
H2C H 0.9271 0.5083 0.2746 0.139 Uiso 1 1 calc R . .
C3 C 1.2114(4) 0.1123(3) 0.2015(2) 0.0426(7) Uani 1 1 d . . .
H3 H 1.2829 0.1762 0.1673 0.051 Uiso 1 1 calc R . .
C4 C 1.0531(4) -0.0117(3) 0.3191(2) 0.0413(7) Uani 1 1 d . . .
H4 H 0.9960 -0.0487 0.3777 0.050 Uiso 1 1 calc R . .
C5 C 1.0506(4) -0.0456(3) 0.2398(2) 0.0354(6) Uani 1 1 d . . .
C6 C 0.9508(4) -0.1476(3) 0.2273(2) 0.0404(7) Uani 1 1 d . . .
H6A H 0.9518 -0.2229 0.2852 0.049 Uiso 1 1 calc R . .
H6B H 1.0210 -0.1864 0.1788 0.049 Uiso 1 1 calc R . .
C7 C 0.7401(4) -0.0783(3) 0.2002(2) 0.0354(6) Uani 1 1 d . . .
H7 H 0.6856 -0.0121 0.2355 0.043 Uiso 1 1 calc R . .
C8 C 0.7191(4) -0.0008(3) 0.0959(2) 0.0379(6) Uani 1 1 d . . .
H8A H 0.5910 0.0608 0.0868 0.045 Uiso 1 1 calc R . .
H8B H 0.8138 0.0555 0.0746 0.045 Uiso 1 1 calc R . .
N4 N 0.7467(4) -0.0950(3) 0.03962(18) 0.0404(6) Uani 1 1 d . . .
C9 C 0.6672(4) -0.2059(3) 0.0657(2) 0.0381(6) Uani 1 1 d . . .
C10 C 0.5895(4) -0.2446(3) 0.1631(2) 0.0378(6) Uani 1 1 d . . .
C12 C 0.4538(4) -0.3368(3) 0.3027(2) 0.0409(6) Uani 1 1 d . . .
N5 N 0.6226(3) -0.1813(2) 0.22468(16) 0.0354(5) Uani 1 1 d . . .
C14 C 0.6475(10) 0.4128(8) 0.0351(6) 0.056(2) Uani 0.495(8) 1 d P A 1
H14A H 0.6654 0.5009 0.0360 0.067 Uiso 0.495(8) 1 calc PR A 1
H14B H 0.5212 0.4329 0.0103 0.067 Uiso 0.495(8) 1 calc PR A 1
Cl1 Cl 0.8135(6) 0.3686(5) -0.0520(3) 0.0791(10) Uani 0.495(8) 1 d P A 1
Cl2 Cl 0.6195(10) 0.3194(7) 0.1527(5) 0.0715(13) Uani 0.495(8) 1 d P A 1
C14A C 0.8438(12) 0.3872(9) 0.0571(6) 0.061(2) Uani 0.505(8) 1 d PD A 2
H14C H 0.7953 0.4871 0.0384 0.074 Uiso 0.505(8) 1 calc PR A 2
H14D H 0.9685 0.3671 0.0835 0.074 Uiso 0.505(8) 1 calc PR A 2
Cl1A Cl 0.8727(8) 0.3495(4) -0.0166(6) 0.114(2) Uani 0.505(8) 1 d PD A 2
Cl2A Cl 0.6909(8) 0.3177(8) 0.1435(5) 0.0709(11) Uani 0.505(8) 1 d PD A 2
H4N H 0.775(5) -0.071(4) -0.018(3) 0.042(9) Uiso 1 1 d . . .

loop_
_atom_site_aniso_label
_atom_site_aniso_U_11
_atom_site_aniso_U_22
_atom_site_aniso_U_33
_atom_site_aniso_U_23
_atom_site_aniso_U_13
_atom_site_aniso_U_12
Br1 0.0694(3) 0.0649(3) 0.0453(2) -0.00389(17) -0.00037(17) -0.03598(19)
Br2 0.0776(3) 0.0638(3) 0.03421(19) -0.01913(16) -0.00152(16) -0.02691(19)
S1 0.0547(5) 0.0647(5) 0.0543(5) -0.0340(4) -0.0082(4) -0.0190(4)
O1 0.0841(18) 0.0825(19) 0.0456(14) -0.0319(14) -0.0130(13) -0.0177(15)
O2 0.0649(17) 0.098(2) 0.098(2) -0.0504(19) -0.0042(16) -0.0415(16)
O3 0.0735(16) 0.0553(14) 0.0396(12) -0.0228(10) -0.0013(11) -0.0270(12)
N1 0.076(2) 0.063(2) 0.070(2) -0.0358(17) -0.0097(17) -0.0111(16)
N2 0.0437(13) 0.0553(16) 0.0362(13) -0.0226(12) -0.0007(10) -0.0197(11)
N3 0.0441(13) 0.0519(15) 0.0333(12) -0.0158(11) -0.0002(10) -0.0172(11)
C11 0.0462(16) 0.0411(16) 0.0441(16) -0.0142(13) -0.0067(13) -0.0148(13)
C13 0.0396(14) 0.0428(16) 0.0311(13) -0.0099(12) -0.0045(11) -0.0115(12)
C1 0.075(3) 0.117(4) 0.080(3) -0.046(3) 0.003(3) 0.000(3)
C2 0.110(4) 0.069(3) 0.104(4) -0.018(3) -0.032(3) -0.025(3)
C3 0.0432(16) 0.0529(18) 0.0386(15) -0.0175(13) 0.0046(12) -0.0215(14)
C4 0.0483(16) 0.0492(17) 0.0332(14) -0.0141(13) -0.0007(12) -0.0215(14)
C5 0.0380(14) 0.0382(15) 0.0329(14) -0.0122(11) -0.0058(11) -0.0099(11)
C6 0.0440(16) 0.0377(15) 0.0442(16) -0.0146(13) -0.0113(13) -0.0102(12)
C7 0.0406(14) 0.0338(14) 0.0354(14) -0.0129(11) -0.0035(11) -0.0106(11)
C8 0.0445(15) 0.0369(15) 0.0337(14) -0.0098(12) -0.0051(12) -0.0114(12)
N4 0.0506(15) 0.0451(15) 0.0303(13) -0.0133(11) 0.0001(11) -0.0181(11)
C9 0.0387(14) 0.0411(16) 0.0374(15) -0.0134(12) -0.0062(11) -0.0099(12)
C10 0.0423(15) 0.0412(16) 0.0353(14) -0.0152(12) -0.0063(12) -0.0125(12)
C12 0.0444(16) 0.0403(16) 0.0371(15) -0.0061(12) -0.0041(12) -0.0145(13)
N5 0.0411(12) 0.0376(12) 0.0318(12) -0.0122(10) -0.0049(9) -0.0129(10)
C14 0.050(4) 0.050(4) 0.068(5) -0.020(3) -0.002(3) -0.011(3)
Cl1 0.072(2) 0.099(2) 0.0597(15) -0.0327(16) -0.0144(13) 0.0061(16)
Cl2 0.106(4) 0.0630(17) 0.0569(18) -0.0199(12) 0.001(3) -0.039(3)
C14A 0.053(4) 0.071(5) 0.063(5) -0.023(4) -0.009(4) -0.013(4)
Cl1A 0.069(3) 0.0778(19) 0.144(5) 0.006(3) 0.041(3) -0.0032(18)
Cl2A 0.082(3) 0.0714(17) 0.068(2) -0.0257(14) 0.006(2) -0.030(2)

loop_
_atom_type_symbol
_atom_type_description
_atom_type_scat_dispersion_real
_atom_type_scat_dispersion_imag
_atom_type_scat_source
C C 0.0033 0.0016 'International Tables Vol C Tables 4.2.6.8 and 6.1.1.4'
H H 0.0000 0.0000 'International Tables Vol C Tables 4.2.6.8 and 6.1.1.4'
N N 0.0061 0.0033 'International Tables Vol C Tables 4.2.6.8 and 6.1.1.4'
O O 0.0106 0.0060 'International Tables Vol C Tables 4.2.6.8 and 6.1.1.4'
S S 0.1246 0.1234 'International Tables Vol C Tables 4.2.6.8 and 6.1.1.4'
Br Br -0.2901 2.4595 'International Tables Vol C Tables 4.2.6.8 and 6.1.1.4'
Cl Cl 0.1484 0.1585 'International Tables Vol C Tables 4.2.6.8 and 6.1.1.4'

loop_
_geom_angle_atom_site_label_1
_geom_angle_atom_site_label_2
_geom_angle_atom_site_label_3
_geom_angle
O2 S1 O1 121.8(2)
O2 S1 N1 109.1(2)
O1 S1 N1 108.67(19)
O2 S1 N2 104.75(16)
O1 S1 N2 104.53(15)
N1 S1 N2 106.96(16)
C2 N1 C1 115.4(4)
C2 N1 S1 118.0(3)
C1 N1 S1 117.0(3)
C3 N2 C4 106.7(2)
C3 N2 S1 126.7(2)
C4 N2 S1 126.3(2)
C3 N3 C5 105.9(2)
C10 C11 C12 106.7(3)
C10 C11 H11 126.6
C12 C11 H11 126.6
N5 C13 C12 108.5(2)
N5 C13 Br2 121.4(2)
C12 C13 Br2 130.1(2)
N1 C1 H1A 109.5
N1 C1 H1B 109.5
H1A C1 H1B 109.5
N1 C1 H1C 109.5
H1A C1 H1C 109.5
H1B C1 H1C 109.5
N1 C2 H2A 109.5
N1 C2 H2B 109.5
H2A C2 H2B 109.5
N1 C2 H2C 109.5
H2A C2 H2C 109.5
H2B C2 H2C 109.5
N3 C3 N2 111.4(3)
N3 C3 H3 124.3
N2 C3 H3 124.3
C5 C4 N2 105.7(3)
C5 C4 H4 127.1
N2 C4 H4 127.1
C4 C5 N3 110.2(3)
C4 C5 C6 127.4(3)
N3 C5 C6 122.3(2)
C5 C6 C7 111.3(2)
C5 C6 H6A 109.4
C7 C6 H6A 109.4
C5 C6 H6B 109.4
C7 C6 H6B 109.4
H6A C6 H6B 108.0
N5 C7 C8 107.1(2)
N5 C7 C6 110.8(2)
C8 C7 C6 114.1(2)
N5 C7 H7 108.3
C8 C7 H7 108.3
C6 C7 H7 108.3
N4 C8 C7 112.1(2)
N4 C8 H8A 109.2
C7 C8 H8A 109.2
N4 C8 H8B 109.2
C7 C8 H8B 109.2
H8A C8 H8B 107.9
C9 N4 C8 122.4(3)
C9 N4 H4N 112(2)
C8 N4 H4N 122(2)
O3 C9 N4 122.8(3)
O3 C9 C10 121.6(3)
N4 C9 C10 115.6(3)
C11 C10 N5 108.7(3)
C11 C10 C9 131.2(3)
N5 C10 C9 120.1(3)
C13 C12 C11 108.1(3)
C13 C12 Br1 125.9(2)
C11 C12 Br1 126.0(2)
C13 N5 C10 108.0(2)
C13 N5 C7 128.0(2)
C10 N5 C7 123.8(2)
Cl2 C14 Cl1 129.5(5)
Cl2 C14 H14A 104.9
Cl1 C14 H14A 104.9
Cl2 C14 H14B 104.9
Cl1 C14 H14B 104.9
H14A C14 H14B 105.8
Cl1A C14A Cl2A 118.5(7)
Cl1A C14A H14C 107.7
Cl2A C14A H14C 107.7
Cl1A C14A H14D 107.7
Cl2A C14A H14D 107.7
H14C C14A H14D 107.1

loop_
_geom_bond_atom_site_label_1
_geom_bond_atom_site_label_2
_geom_bond_distance
Br1 C12 1.868(3)
Br2 C13 1.860(3)
S1 O2 1.406(3)
S1 O1 1.412(3)
S1 N1 1.592(4)
S1 N2 1.697(2)
O3 C9 1.232(3)
N1 C2 1.471(6)
N1 C1 1.476(6)
N2 C3 1.369(4)
N2 C4 1.384(4)
N3 C3 1.308(4)
N3 C5 1.380(4)
C11 C10 1.374(4)
C11 C12 1.401(4)
C11 H11 0.9300
C13 N5 1.367(4)
C13 C12 1.369(4)
C1 H1A 0.9600
C1 H1B 0.9600
C1 H1C 0.9600
C2 H2A 0.9600
C2 H2B 0.9600
C2 H2C 0.9600
C3 H3 0.9300
C4 C5 1.359(4)
C4 H4 0.9300
C5 C6 1.502(4)
C6 C7 1.538(4)
C6 H6A 0.9700
C6 H6B 0.9700
C7 N5 1.464(4)
C7 C8 1.529(4)
C7 H7 0.9800
C8 N4 1.461(4)
C8 H8A 0.9700
C8 H8B 0.9700
N4 C9 1.350(4)
N4 H4N 0.83(4)
C9 C10 1.468(4)
C10 N5 1.379(3)
C14 Cl2 1.743(11)
C14 Cl1 1.746(8)
C14 H14A 0.9700
C14 H14B 0.9700
C14A Cl1A 1.272(11)
C14A Cl2A 1.690(11)
C14A H14C 0.9700
C14A H14D 0.9700
